data_4077073
loop_
_publ_author_name
'Son, Seung Uk'
'Park, Kang Hyun'
'Jung, Il Gu'
'Chung, Young Keun'
'Lah, Myoung Soo'

_publ_section_title
;
 Reactions of Fe2(CO)9with Azine Derivatives:&#x00A0; Discovery of New
 Coordination Modes and Reactivity of New Bimetallic Compounds
;
_journal_issue 24
_journal_name_full Organometallics
_journal_page_first 5366
_journal_paper_doi 10.1021/om0205546
_journal_volume 21
_journal_year 2002
_chemical_formula_sum 'C21 H16 Fe N2 O3'
_chemical_formula_weight 400.21
_chemical_name_systematic
; 
 ? 
;
_space_group_IT_number 2
_symmetry_space_group_name_Hall '-P 1'
_symmetry_space_group_name_H-M 'P -1'
_atom_sites_solution_hydrogens geom
_atom_sites_solution_primary direct
_atom_sites_solution_secondary difmap
_audit_creation_method SHELXL-97
_cell_angle_alpha 80.289(2)
_cell_angle_beta 78.102(2)
_cell_angle_gamma 83.271(2)
_cell_formula_units_Z 2
_cell_length_a 8.0670(10)
_cell_length_b 9.6290(10)
_cell_length_c 12.7830(10)
_cell_measurement_temperature 293(2)
_cell_volume 954.19(17)
_computing_structure_refinement 'SHELXL-97 (Sheldrick, 1997)'
_computing_structure_solution 'SHELXS-97 (Sheldrick, 1990)'
_diffrn_ambient_temperature 293(2)
_diffrn_measured_fraction_theta_full 0.971
_diffrn_measured_fraction_theta_max 0.971
_diffrn_radiation_monochromator graphite
_diffrn_radiation_source 'fine-focus sealed tube'
_diffrn_radiation_type MoK\a
_diffrn_radiation_wavelength 0.71073
_diffrn_reflns_av_R_equivalents 0.0425
_diffrn_reflns_av_sigmaI/netI 0.1085
_diffrn_reflns_limit_h_max 7
_diffrn_reflns_limit_h_min -10
_diffrn_reflns_limit_k_max 12
_diffrn_reflns_limit_k_min -12
_diffrn_reflns_limit_l_max 15
_diffrn_reflns_limit_l_min -16
_diffrn_reflns_number 5879
_diffrn_reflns_theta_full 27.58
_diffrn_reflns_theta_max 27.58
_diffrn_reflns_theta_min 1.65
_exptl_absorpt_coefficient_mu 0.813
_exptl_crystal_density_diffrn 1.393
_exptl_crystal_density_method 'not measured'
_exptl_crystal_F_000 412
_refine_diff_density_max 0.429
_refine_diff_density_min -0.711
_refine_diff_density_rms 0.160
_refine_ls_extinction_method none
_refine_ls_goodness_of_fit_ref 0.938
_refine_ls_hydrogen_treatment mixed
_refine_ls_matrix_type full
_refine_ls_number_parameters 244
_refine_ls_number_reflns 4306
_refine_ls_number_restraints 0
_refine_ls_restrained_S_all 0.938
_refine_ls_R_factor_all 0.1131
_refine_ls_R_factor_gt 0.0514
_refine_ls_shift/su_max 0.000
_refine_ls_shift/su_mean 0.000
_refine_ls_structure_factor_coef Fsqd
_refine_ls_weighting_details 'calc w=1/[\s^2^(Fo^2^)+(0.0935P)^2^+0.0000P] where P=(Fo^2^+2Fc^2^)/3'
_refine_ls_weighting_scheme calc
_refine_ls_wR_factor_gt 0.1259
_refine_ls_wR_factor_ref 0.1692
_reflns_number_gt 2271
_reflns_number_total 4306
_reflns_threshold_expression >2sigma(I)
_cod_data_source_file om0205546.cif
_cod_data_source_block fe1
_cod_database_code 4077073

loop_
_symmetry_equiv_pos_as_xyz
'x, y, z'
'-x, -y, -z'

loop_
_atom_site_label
_atom_site_type_symbol
_atom_site_fract_x
_atom_site_fract_y
_atom_site_fract_z
_atom_site_U_iso_or_equiv
_atom_site_adp_type
_atom_site_occupancy
_atom_site_symmetry_multiplicity
_atom_site_calc_flag
_atom_site_refinement_flags
Fe Fe 0.32673(6) 0.32422(5) 0.39339(4) 0.0477(2) Uani 1 1 d .
N1 N 0.6446(4) 0.2816(4) 0.2389(3) 0.0654(10) Uani 1 1 d .
N2 N 0.4822(4) 0.2289(3) 0.2776(3) 0.0521(8) Uani 1 1 d .
O1 O 0.1450(4) 0.4732(3) 0.5689(2) 0.0631(8) Uani 1 1 d .
O2 O 0.0128(4) 0.2341(3) 0.3516(3) 0.0722(9) Uani 1 1 d .
O3 O 0.4426(5) 0.1169(4) 0.5659(3) 0.1008(12) Uani 1 1 d .
C1 C 0.2371(5) 0.6358(4) 0.2934(3) 0.0510(10) Uani 1 1 d .
C2 C 0.2362(5) 0.7247(4) 0.3706(3) 0.0612(11) Uani 1 1 d .
H2 H 0.3110 0.7019 0.4186 0.073 Uiso 1 1 calc R
C3 C 0.1241(6) 0.8466(4) 0.3758(4) 0.0720(13) Uani 1 1 d .
H3 H 0.1265 0.9043 0.4268 0.086 Uiso 1 1 calc R
C4 C 0.0121(7) 0.8824(5) 0.3080(4) 0.0810(14) Uani 1 1 d .
H4 H -0.0630 0.9631 0.3130 0.097 Uiso 1 1 calc R
C5 C 0.0113(6) 0.7969(5) 0.2311(5) 0.0856(15) Uani 1 1 d .
H5 H -0.0650 0.8204 0.1841 0.103 Uiso 1 1 calc R
C6 C 0.1234(6) 0.6764(5) 0.2237(4) 0.0665(12) Uani 1 1 d .
H6 H 0.1222 0.6216 0.1706 0.080 Uiso 1 1 calc R
C7 C 0.3558(5) 0.5081(4) 0.2820(3) 0.0517(10) Uani 1 1 d .
H7 H 0.3359 0.4472 0.2375 0.062 Uiso 1 1 calc R
C8 C 0.5002(5) 0.4706(4) 0.3341(3) 0.0563(10) Uani 1 1 d .
H8 H 0.4982 0.4939 0.4021 0.068 Uiso 1 1 calc R
C9 C 0.6478(5) 0.3959(5) 0.2778(4) 0.0648(12) Uani 1 1 d .
H9 H 0.7522 0.4325 0.2691 0.078 Uiso 1 1 calc R
C10 C 0.4622(5) 0.1167(4) 0.2384(3) 0.0531(10) Uani 1 1 d .
H10 H 0.3594 0.0766 0.2643 0.064 Uiso 1 1 calc R
C11 C 0.5824(5) 0.0489(4) 0.1595(3) 0.0543(10) Uani 1 1 d .
H11 H 0.6823 0.0903 0.1264 0.065 Uiso 1 1 calc R
C12 C 0.5527(5) -0.0730(4) 0.1331(3) 0.0545(10) Uani 1 1 d .
H12 H 0.4491 -0.1084 0.1661 0.065 Uiso 1 1 calc R
C13 C 0.6650(5) -0.1561(4) 0.0583(3) 0.0497(9) Uani 1 1 d .
C14 C 0.8058(5) -0.1065(5) -0.0150(3) 0.0594(11) Uani 1 1 d .
H14 H 0.8282 -0.0126 -0.0209 0.071 Uiso 1 1 calc R
C15 C 0.9123(6) -0.1938(5) -0.0789(4) 0.0727(13) Uani 1 1 d .
H15 H 1.0065 -0.1583 -0.1266 0.087 Uiso 1 1 calc R
C16 C 0.8828(7) -0.3309(6) -0.0736(4) 0.0867(16) Uani 1 1 d .
H16 H 0.9566 -0.3895 -0.1165 0.104 Uiso 1 1 calc R
C17 C 0.7423(7) -0.3819(5) -0.0039(4) 0.0966(18) Uani 1 1 d .
H17 H 0.7204 -0.4755 -0.0004 0.116 Uiso 1 1 calc R
C18 C 0.6344(6) -0.2969(5) 0.0601(4) 0.0754(14) Uani 1 1 d .
H18 H 0.5388 -0.3331 0.1058 0.091 Uiso 1 1 calc R
C19 C 0.2132(5) 0.4164(4) 0.4987(3) 0.0500(9) Uani 1 1 d .
C20 C 0.1354(5) 0.2669(4) 0.3671(3) 0.0528(10) Uani 1 1 d .
C21 C 0.4016(6) 0.1945(5) 0.4966(4) 0.0652(12) Uani 1 1 d .

loop_
_atom_site_aniso_label
_atom_site_aniso_U_11
_atom_site_aniso_U_22
_atom_site_aniso_U_33
_atom_site_aniso_U_23
_atom_site_aniso_U_13
_atom_site_aniso_U_12
Fe 0.0466(4) 0.0434(3) 0.0514(4) -0.0108(2) -0.0054(2) 0.0020(2)
N1 0.0410(18) 0.073(2) 0.084(3) -0.029(2) -0.0019(17) -0.0035(17)
N2 0.0459(19) 0.0515(19) 0.057(2) -0.0134(16) -0.0044(16) 0.0018(15)
O1 0.0708(19) 0.0605(18) 0.0562(18) -0.0221(15) -0.0019(15) 0.0027(14)
O2 0.0549(18) 0.082(2) 0.086(2) -0.0351(18) -0.0110(16) -0.0073(16)
O3 0.136(3) 0.078(2) 0.089(3) -0.007(2) -0.050(2) 0.031(2)
C1 0.053(2) 0.043(2) 0.052(2) -0.0014(18) 0.0007(19) -0.0091(18)
C2 0.068(3) 0.048(2) 0.062(3) -0.006(2) -0.002(2) -0.008(2)
C3 0.090(3) 0.039(2) 0.076(3) -0.006(2) 0.007(3) -0.006(2)
C4 0.086(4) 0.054(3) 0.086(4) 0.005(3) 0.002(3) 0.006(3)
C5 0.081(4) 0.071(3) 0.098(4) 0.011(3) -0.031(3) 0.012(3)
C6 0.074(3) 0.057(3) 0.065(3) -0.003(2) -0.012(2) -0.005(2)
C7 0.053(2) 0.043(2) 0.057(2) -0.0070(18) -0.004(2) -0.0120(18)
C8 0.049(2) 0.061(3) 0.060(3) -0.018(2) -0.004(2) -0.0072(19)
C9 0.043(2) 0.073(3) 0.081(3) -0.025(2) -0.005(2) -0.009(2)
C10 0.051(2) 0.049(2) 0.056(2) -0.0120(19) -0.0041(19) 0.0035(18)
C11 0.049(2) 0.053(2) 0.057(3) -0.0080(19) -0.0061(19) 0.0043(18)
C12 0.054(2) 0.054(2) 0.052(2) -0.0073(19) -0.0037(19) -0.0017(19)
C13 0.055(2) 0.048(2) 0.044(2) -0.0084(18) -0.0058(18) -0.0010(18)
C14 0.060(3) 0.063(3) 0.054(3) -0.016(2) -0.002(2) -0.010(2)
C15 0.065(3) 0.090(4) 0.059(3) -0.021(3) 0.008(2) -0.010(2)
C16 0.100(4) 0.074(3) 0.076(4) -0.032(3) 0.016(3) 0.004(3)
C17 0.140(5) 0.054(3) 0.082(4) -0.026(3) 0.027(4) -0.015(3)
C18 0.094(3) 0.058(3) 0.064(3) -0.011(2) 0.018(3) -0.018(2)
C19 0.050(2) 0.046(2) 0.054(3) -0.0034(19) -0.014(2) -0.0029(18)
C20 0.055(3) 0.047(2) 0.052(2) -0.0136(19) 0.000(2) 0.0037(19)
C21 0.068(3) 0.058(3) 0.070(3) -0.021(2) -0.015(2) 0.012(2)

loop_
_atom_type_symbol
_atom_type_description
_atom_type_scat_dispersion_real
_atom_type_scat_dispersion_imag
_atom_type_scat_source
C C 0.0033 0.0016 'International Tables Vol C Tables 4.2.6.8 and 6.1.1.4'
H H 0.0000 0.0000 'International Tables Vol C Tables 4.2.6.8 and 6.1.1.4'
O O 0.0106 0.0060 'International Tables Vol C Tables 4.2.6.8 and 6.1.1.4'
N N 0.0061 0.0033 'International Tables Vol C Tables 4.2.6.8 and 6.1.1.4'
Fe Fe 0.3463 0.8444 'International Tables Vol C Tables 4.2.6.8 and 6.1.1.4'

loop_
_geom_angle_atom_site_label_1
_geom_angle_atom_site_label_2
_geom_angle_atom_site_label_3
_geom_angle
C19 Fe C21 87.42(18)
C19 Fe C20 93.04(16)
C21 Fe C20 108.04(19)
C19 Fe N2 172.63(14)
C21 Fe N2 90.51(16)
C20 Fe N2 94.33(14)
C19 Fe C8 95.04(16)
C21 Fe C8 109.95(19)
C20 Fe C8 141.43(18)
N2 Fe C8 79.02(14)
C19 Fe C7 93.17(16)
C21 Fe C7 150.74(18)
C20 Fe C7 101.14(16)
N2 Fe C7 85.19(14)
C8 Fe C7 40.83(15)
C9 N1 N2 109.1(3)
C10 N2 N1 114.1(3)
C10 N2 Fe 129.2(3)
N1 N2 Fe 116.3(2)
C6 C1 C2 116.7(4)
C6 C1 C7 120.1(4)
C2 C1 C7 123.2(4)
C3 C2 C1 120.7(4)
C4 C3 C2 121.4(4)
C3 C4 C5 118.9(5)
C4 C5 C6 120.5(5)
C1 C6 C5 121.8(4)
C8 C7 C1 125.1(3)
C8 C7 Fe 68.3(2)
C1 C7 Fe 121.7(3)
C7 C8 C9 118.0(4)
C7 C8 Fe 70.9(2)
C9 C8 Fe 105.8(3)
N1 C9 C8 124.3(4)
N2 C10 C11 126.6(4)
C12 C11 C10 120.8(4)
C11 C12 C13 126.8(4)
C14 C13 C18 116.7(4)
C14 C13 C12 124.3(4)
C18 C13 C12 119.0(4)
C15 C14 C13 121.1(4)
C16 C15 C14 121.2(4)
C15 C16 C17 119.1(4)
C18 C17 C16 120.8(4)
C17 C18 C13 121.2(4)
O1 C19 Fe 177.2(3)
O2 C20 Fe 178.1(3)
O3 C21 Fe 176.0(4)

loop_
_geom_bond_atom_site_label_1
_geom_bond_atom_site_label_2
_geom_bond_distance
Fe C19 1.773(4)
Fe C21 1.806(5)
Fe C20 1.810(4)
Fe N2 2.007(3)
Fe C8 2.045(4)
Fe C7 2.080(4)
N1 C9 1.287(5)
N1 N2 1.422(4)
N2 C10 1.305(4)
O1 C19 1.139(4)
O2 C20 1.137(4)
O3 C21 1.136(5)
C1 C6 1.387(6)
C1 C2 1.409(5)
C1 C7 1.475(5)
C2 C3 1.397(6)
C3 C4 1.355(6)
C4 C5 1.386(7)
C5 C6 1.389(6)
C7 C8 1.439(5)
C8 C9 1.440(5)
C10 C11 1.433(5)
C11 C12 1.335(5)
C12 C13 1.451(5)
C13 C14 1.391(5)
C13 C18 1.403(6)
C14 C15 1.373(6)
C15 C16 1.357(7)
C16 C17 1.373(7)
C17 C18 1.365(6)
